data_1557019
loop_
_publ_author_name
'Hauge, Sverre'
'Janickis, Vitalijus'
'Maroy, Kjartan'

_publ_section_title
;
 Syntheses and Crystal Structures of Salts of Hexabromotetraselenate(I)
 and Hexabromoselenate(IV)bis{dibromodiselenate(I)}
;
_journal_name_full 'Acta Chemica Scandinavica'
_journal_page_first 1104
_journal_page_last 1108
_journal_paper_doi 10.3891/acta.chem.scand.52-1104
_journal_volume 52
_journal_year 1998
_chemical_formula_sum 'C10 H16 Br3 N Se2'
_chemical_formula_weight 547.87
_space_group_IT_number 14
_space_group_name_Hall '-P 2ybc'
_space_group_name_H-M_alt 'P 1 21/c 1'
_symmetry_cell_setting monoclinic
_symmetry_Int_Tables_number 14
_symmetry_space_group_name_Hall '-P 2ybc'
_symmetry_space_group_name_H-M 'P 1 21/c 1'
_cell_angle_alpha 90.
_cell_angle_beta 97.06(3)
_cell_angle_gamma 90.
_cell_formula_units_Z 4
_cell_length_a 8.417(2)
_cell_length_b 12.673(3)
_cell_length_c 14.813(3)
_cell_volume 1568.1(6)
_diffrn_ambient_temperature 114
_diffrn_radiation_probe x-ray
_diffrn_radiation_type MoK\a
_diffrn_radiation_wavelength 0.71069
_exptl_absorpt_coefficient_mu 12.41
_exptl_crystal_density_diffrn 2.32
_exptl_crystal_F_000 1024
_refine_ls_goodness_of_fit_ref 1.048
_refine_ls_number_parameters 148
_refine_ls_number_reflns 4538
_refine_ls_R_factor_all 0.2419
_refine_ls_R_factor_gt 0.0858
_refine_ls_wR_factor_gt 0.1152
_refine_ls_wR_factor_ref 0.2779
_cod_data_source_file Acta-Chem-Scand-1998-52-1104-2.cif
_cod_data_source_block 2
_cod_depositor_comments
;

2022-09-17
Z value and formula fixed to values more according to usual
chemical conventions.                 miguel
;
_cod_original_formula_sum 'C20 H32 Br6 N2 Se4'
_cod_original_formula_weight 1095.74
_cod_original_formula_units_Z 2
_cod_original_cell_volume 1568(5)
_cod_original_sg_symbol_H-M 'P 21/c'
_cod_database_code 1557019

loop_
_space_group_symop_id
_space_group_symop_operation_xyz
1 x,y,z
2 -x,1/2+y,1/2-z
3 -x,-y,-z
4 x,1/2-y,1/2+z

loop_
_atom_site_label
_atom_site_type_symbol
_atom_site_thermal_displace_type
_atom_site_fract_x
_atom_site_fract_y
_atom_site_fract_z
_atom_site_occupancy
_atom_site_U_iso_or_equiv
_atom_site_calc_flag
_atom_site_refinement_flags
_atom_site_disorder_assembly
_atom_site_disorder_group
Br1 Br Uiso 0.12450(10) 0.22770(10) 0.70820(10) 1.000 0.0190(10) . . . .
Br2 Br Uiso 0.44790(10) 0.15370(10) 0.47010(10) 1.000 0.0210(10) . . . .
Br3 Br Uiso 0.10650(10) -0.11650(10) 0.63490(10) 1.000 0.0190(10) . . . .
Se1 Se Uiso 0.06240(10) 0.15990(10) 0.55490(10) 1.000 0.0140(10) . . . .
Se2 Se Uiso 0.26100(10) 0.03900(10) 0.54830(10) 1.000 0.0150(10) . . . .
N N Uiso 0.3305(9) 0.5634(6) 0.7257(5) 1.000 0.0150(10) . . . .
C1 C Uiso 0.2742(13) 0.5776(9) 0.8187(7) 1.000 0.026(2) . . . .
C2 C Uiso 0.4321(12) 0.6527(8) 0.7056(8) 1.000 0.026(2) . . . .
C3 C Uiso 0.4204(12) 0.4630(8) 0.7267(7) 1.000 0.024(2) . . . .
C4 C Uiso 0.1769(10) 0.5586(8) 0.6574(6) 1.000 0.018(2) . . . .
C5 C Uiso 0.2094(11) 0.5407(7) 0.5591(6) 1.000 0.018(2) . . . .
C6 C Uiso 0.2240(11) 0.6258(8) 0.5011(7) 1.000 0.019(2) . . . .
C7 C Uiso 0.2295(14) 0.6075(8) 0.4106(7) 1.000 0.026(2) . . . .
C8 C Uiso 0.2276(11) 0.5066(8) 0.3757(7) 1.000 0.021(2) . . . .
C9 C Uiso 0.2186(12) 0.4203(8) 0.4336(7) 1.000 0.022(2) . . . .
C10 C Uiso 0.2072(11) 0.4375(7) 0.5261(6) 1.000 0.018(2) . . . .

loop_
_atom_type_symbol
_atom_type_description
_atom_type_scat_dispersion_real
_atom_type_scat_dispersion_imag
_atom_type_scat_source
C C 0.0033 0.0016 ' International Tables Vol C Tables 4.2.6.8 and 6.1.1.4'
Br Br -0.2901 2.4595 ' International Tables Vol C Tables 4.2.6.8 and 6.1.1.4'
N N 0.0061 0.0033 ' International Tables Vol C Tables 4.2.6.8 and 6.1.1.4'
Se Se -0.0929 2.2259 ' International Tables Vol C Tables 4.2.6.8 and 6.1.1.4'

loop_
_geom_angle_atom_site_label_1
_geom_angle_atom_site_label_2
_geom_angle_atom_site_label_3
_geom_angle
_geom_angle_site_symmetry_1
_geom_angle_site_symmetry_2
_geom_angle_site_symmetry_3
_geom_angle_publ_flag
Br1 Se1 Se2 101.75(7) . . . yes
Br2 Se2 Br3 168.24(6) . . . yes
Br2 Se2 Se1 97.72(6) . . . yes
Br3 Se2 Se1 94.02(5) . . . yes
C2 N C4 111.0(7) . . . yes
C3 N C4 111.1(7) . . . yes
C1 N C3 108.0(7) . . . yes
C1 N C4 105.6(7) . . . yes
C1 N C2 110.2(8) . . . yes
C2 N C3 110.8(7) . . . yes
N C4 C5 113.4(7) . . . yes
C4 C5 C6 120.7(8) . . . no
C4 C5 C10 118.4(8) . . . no
C6 C5 C10 120.5(8) . . . no
C5 C6 C7 119.3(9) . . . no
C6 C7 C8 121.7(10) . . . no
C7 C8 C9 119.7(9) . . . no
C8 C9 C10 119.6(9) . . . no
C5 C10 C9 119.2(8) . . . no

loop_
_geom_bond_atom_site_label_1
_geom_bond_atom_site_label_2
_geom_bond_distance
_geom_bond_site_symmetry_1
_geom_bond_site_symmetry_2
_geom_bond_publ_flag
Br1 Se1 2.424(2) . . yes
Br2 Se2 2.5254(17) . . yes
Br3 Se2 2.7623(18) . . yes
Se1 Se2 2.2785(16) . . yes
N C2 1.471(13) . . yes
N C3 1.480(13) . . yes
N C4 1.542(11) . . yes
N C1 1.522(13) . . yes
C4 C5 1.531(13) . . no
C5 C6 1.394(13) . . no
C5 C10 1.396(13) . . no
C6 C7 1.367(15) . . no
C7 C8 1.379(14) . . no
C8 C9 1.398(14) . . no
C9 C10 1.402(14) . . no

loop_
_geom_torsion_atom_site_label_1
_geom_torsion_atom_site_label_2
_geom_torsion_atom_site_label_3
_geom_torsion_atom_site_label_4
_geom_torsion
_geom_torsion_site_symmetry_1
_geom_torsion_site_symmetry_2
_geom_torsion_site_symmetry_3
_geom_torsion_site_symmetry_4
_geom_torsion_publ_flag
Br1 Se1 Se2 Br3 81.95(7) . . . . no
Br1 Se1 Se2 Br2 -97.32(7) . . . . no
C2 N C4 C5 62.4(10) . . . . no
C3 N C4 C5 -61.3(10) . . . . no
C1 N C4 C5 -178.1(8) . . . . no
N C4 C5 C6 -93.0(10) . . . . no
N C4 C5 C10 93.7(10) . . . . no
C4 C5 C6 C7 -170.5(9) . . . . no
C6 C5 C10 C9 -0.5(14) . . . . no
C10 C5 C6 C7 2.7(14) . . . . no
C4 C5 C10 C9 172.8(8) . . . . no
C5 C6 C7 C8 -2.7(16) . . . . no
C6 C7 C8 C9 0.5(16) . . . . no
C7 C8 C9 C10 1.7(15) . . . . no
C8 C9 C10 C5 -1.7(14) . . . . no
